data_4513763
loop_
_publ_author_name
'Ghorai, Debasish'
'Dutta, Champak'
'Choudhury, Joyanta'

_publ_section_title
;
 Switching of &#x201C;Rollover Pathway&#x201D; in Rhodium(III)-Catalyzed
 C--H Activation of Chelating Molecules
;
_journal_name_full 'ACS Catalysis'
_journal_page_first 709
_journal_paper_doi 10.1021/acscatal.5b02540
_journal_year 2015
_chemical_formula_sum 'C19 H24 Cl F6 N3 P Rh'
_chemical_formula_weight 577.74
_chemical_name_systematic
;
 ?
;
_space_group_crystal_system triclinic
_space_group_IT_number 2
_space_group_name_Hall '-P 1'
_space_group_name_H-M_alt 'P -1'
_symmetry_space_group_name_Hall '-P 1'
_symmetry_space_group_name_H-M 'P -1'
_atom_sites_solution_hydrogens geom
_audit_creation_method SHELXL-2014
_cell_angle_alpha 103.3700(10)
_cell_angle_beta 94.7850(10)
_cell_angle_gamma 101.8880(10)
_cell_formula_units_Z 2
_cell_length_a 7.8557(2)
_cell_length_b 11.6834(4)
_cell_length_c 13.6223(4)
_cell_measurement_reflns_used 3872
_cell_measurement_temperature 296(2)
_cell_measurement_theta_max 24.406
_cell_measurement_theta_min 2.084
_cell_volume 1178.97(6)
_computing_cell_refinement 'Bruker XSCANS'
_computing_data_collection 'Bruker XSCANS'
_computing_data_reduction 'Bruker SHELXTL'
_computing_structure_refinement 'SHELXL-2014 (Sheldrick, 2014)'
_computing_structure_solution SIR-92
_diffrn_ambient_temperature 296(2)
_diffrn_measured_fraction_theta_full 0.907
_diffrn_measured_fraction_theta_max 0.997
_diffrn_measurement_device_type 'Bruker P4'
_diffrn_measurement_method '\w scans'
_diffrn_radiation_type MoK\a
_diffrn_radiation_wavelength 0.71073
_diffrn_reflns_av_R_equivalents 0.0173
_diffrn_reflns_av_unetI/netI 0.0189
_diffrn_reflns_laue_measured_fraction_full 0.907
_diffrn_reflns_laue_measured_fraction_max 0.997
_diffrn_reflns_limit_h_max 9
_diffrn_reflns_limit_h_min -9
_diffrn_reflns_limit_k_max 13
_diffrn_reflns_limit_k_min -13
_diffrn_reflns_limit_l_max 15
_diffrn_reflns_limit_l_min -15
_diffrn_reflns_number 12274
_diffrn_reflns_point_group_measured_fraction_full 0.907
_diffrn_reflns_point_group_measured_fraction_max 0.997
_diffrn_reflns_theta_full 25.242
_diffrn_reflns_theta_max 24.406
_diffrn_reflns_theta_min 2.084
_diffrn_source 'sealed tube'
_exptl_absorpt_coefficient_mu 0.963
_exptl_absorpt_correction_T_max 0.912
_exptl_absorpt_correction_T_min 0.831
_exptl_absorpt_correction_type multi-scan
_exptl_absorpt_process_details SADABS
_exptl_crystal_colour red
_exptl_crystal_density_diffrn 1.627
_exptl_crystal_description Prism
_exptl_crystal_F_000 580
_exptl_crystal_size_max 0.210
_exptl_crystal_size_mid 0.140
_exptl_crystal_size_min 0.090
_refine_diff_density_max 0.960
_refine_diff_density_min -0.792
_refine_diff_density_rms 0.139
_refine_ls_extinction_method none
_refine_ls_goodness_of_fit_ref 1.129
_refine_ls_hydrogen_treatment constr
_refine_ls_matrix_type full
_refine_ls_number_parameters 281
_refine_ls_number_reflns 3872
_refine_ls_number_restraints 0
_refine_ls_restrained_S_all 1.129
_refine_ls_R_factor_all 0.0352
_refine_ls_R_factor_gt 0.0342
_refine_ls_shift/su_max 0.001
_refine_ls_shift/su_mean 0.000
_refine_ls_structure_factor_coef Fsqd
_refine_ls_weighting_details 'w=1/[\s^2^(Fo^2^)+(0.0599P)^2^+2.9985P] where P=(Fo^2^+2Fc^2^)/3'
_refine_ls_weighting_scheme calc
_refine_ls_wR_factor_gt 0.1044
_refine_ls_wR_factor_ref 0.1051
_reflns_Friedel_coverage 0.000
_reflns_number_gt 3696
_reflns_number_total 3872
_reflns_threshold_expression 'I > 2\s(I)'
_cod_data_source_file cs5b02540_si_002.cif
_cod_data_source_block 6
_cod_database_code 4513763
_shelx_space_group_comment
;
The symmetry employed for this shelxl refinement is uniquely defined
by the following loop, which should always be used as a source of
symmetry information in preference to the above space-group names.
They are only intended as comments.
;
_shelx_estimated_absorpt_t_min 0.823
_shelx_estimated_absorpt_t_max 0.918
_shelxl_version_number 2014-3

loop_
_space_group_symop_operation_xyz
'x, y, z'
'-x, -y, -z'

loop_
_atom_site_label
_atom_site_type_symbol
_atom_site_fract_x
_atom_site_fract_y
_atom_site_fract_z
_atom_site_U_iso_or_equiv
_atom_site_adp_type
_atom_site_occupancy
_atom_site_site_symmetry_order
_atom_site_calc_flag
_atom_site_refinement_flags_posn
_atom_site_refinement_flags_adp
C1 C 0.0571(5) 0.4380(3) 0.2840(3) 0.0164(7) Uani 1 1 d . .
C2 C -0.1283(6) 0.4824(5) 0.1482(4) 0.0354(10) Uani 1 1 d . .
H2A H -0.2273 0.5185 0.1557 0.053 Uiso 1 1 calc R U
H2B H -0.1688 0.3962 0.1244 0.053 Uiso 1 1 calc R U
H2C H -0.0615 0.5126 0.0999 0.053 Uiso 1 1 calc R U
C3 C 0.0164(6) 0.6289(4) 0.3143(3) 0.0295(9) Uani 1 1 d . .
H3 H -0.0217 0.6958 0.3034 0.035 Uiso 1 1 calc R U
C4 C 0.1143(5) 0.6250(4) 0.3974(3) 0.0245(9) Uani 1 1 d . .
H4 H 0.1574 0.6876 0.4557 0.029 Uiso 1 1 calc R U
C5 C 0.2201(5) 0.4526(3) 0.4429(3) 0.0189(8) Uani 1 1 d . .
C6 C 0.2955(5) 0.5090(4) 0.5427(3) 0.0242(9) Uani 1 1 d . .
H6 H 0.2971 0.5897 0.5715 0.029 Uiso 1 1 calc R U
C7 C 0.3681(6) 0.4413(4) 0.5978(3) 0.0311(10) Uani 1 1 d . .
H7 H 0.4205 0.4773 0.6647 0.037 Uiso 1 1 calc R U
C8 C 0.3643(6) 0.3211(4) 0.5555(3) 0.0348(10) Uani 1 1 d . .
H8 H 0.4132 0.2752 0.5924 0.042 Uiso 1 1 calc R U
C9 C 0.2858(6) 0.2729(4) 0.4575(3) 0.0310(10) Uani 1 1 d . .
H9 H 0.2804 0.1917 0.4285 0.037 Uiso 1 1 calc R U
C10 C 0.2227(5) 0.1218(3) 0.1913(3) 0.0193(8) Uani 1 1 d . .
C11 C 0.0408(5) 0.0739(3) 0.1621(3) 0.0210(8) Uani 1 1 d . .
C12 C -0.0251(5) 0.1466(3) 0.1016(3) 0.0198(8) Uani 1 1 d . .
C13 C 0.1202(5) 0.2382(3) 0.0920(3) 0.0185(8) Uani 1 1 d . .
C14 C 0.2725(5) 0.2281(3) 0.1527(3) 0.0183(8) Uani 1 1 d . .
C15 C 0.4545(5) 0.3013(4) 0.1574(3) 0.0238(8) Uani 1 1 d . .
H15A H 0.5339 0.2787 0.2029 0.036 Uiso 1 1 calc R U
H15B H 0.4894 0.2866 0.0906 0.036 Uiso 1 1 calc R U
H15C H 0.4570 0.3857 0.1818 0.036 Uiso 1 1 calc R U
C16 C 0.1253(6) 0.3246(4) 0.0265(3) 0.0256(9) Uani 1 1 d . .
H16A H 0.2414 0.3754 0.0365 0.038 Uiso 1 1 calc R U
H16B H 0.0946 0.2803 -0.0437 0.038 Uiso 1 1 calc R U
H16C H 0.0430 0.3738 0.0445 0.038 Uiso 1 1 calc R U
C17 C -0.2098(5) 0.1184(4) 0.0498(3) 0.0272(9) Uani 1 1 d . .
H17A H -0.2793 0.0525 0.0703 0.041 Uiso 1 1 calc R U
H17B H -0.2578 0.1883 0.0684 0.041 Uiso 1 1 calc R U
H17C H -0.2109 0.0963 -0.0227 0.041 Uiso 1 1 calc R U
C18 C -0.0662(6) -0.0358(4) 0.1853(4) 0.0309(10) Uani 1 1 d . .
H18A H -0.1865 -0.0486 0.1567 0.046 Uiso 1 1 calc R U
H18B H -0.0219 -0.1051 0.1565 0.046 Uiso 1 1 calc R U
H18C H -0.0587 -0.0242 0.2578 0.046 Uiso 1 1 calc R U
C19 C 0.3465(6) 0.0690(4) 0.2465(3) 0.0262(9) Uani 1 1 d . .
H19A H 0.4629 0.1195 0.2569 0.039 Uiso 1 1 calc R U
H19B H 0.3101 0.0640 0.3112 0.039 Uiso 1 1 calc R U
H19C H 0.3462 -0.0105 0.2068 0.039 Uiso 1 1 calc R U
N1 N -0.0195(5) 0.5124(3) 0.2449(3) 0.0257(8) Uani 1 1 d . .
N2 N 0.1387(4) 0.5071(3) 0.3787(2) 0.0213(7) Uani 1 1 d . .
N3 N 0.2157(4) 0.3352(3) 0.4000(2) 0.0193(7) Uani 1 1 d . .
F1 F 0.2461(5) 0.7088(6) 0.1363(4) 0.124(2) Uani 1 1 d . .
F2 F 0.4510(7) 0.8031(3) 0.2680(3) 0.0750(12) Uani 1 1 d . .
F3 F 0.6388(4) 0.7059(4) 0.1957(4) 0.0815(14) Uani 1 1 d . .
F4 F 0.4336(10) 0.6111(4) 0.0627(3) 0.130(3) Uani 1 1 d . .
F5 F 0.5028(4) 0.8124(3) 0.1090(2) 0.0438(7) Uani 1 1 d . .
F6 F 0.3797(4) 0.6017(3) 0.2205(2) 0.0422(7) Uani 1 1 d . .
P1 P 0.44116(14) 0.70711(10) 0.16452(8) 0.0274(3) Uani 1 1 d . .
Cl02 Cl -0.18279(12) 0.21952(8) 0.32887(7) 0.0229(2) Uani 1 1 d . .
Rh1 Rh 0.07895(3) 0.26389(2) 0.25165(2) 0.01411(13) Uani 1 1 d . .

loop_
_atom_site_aniso_label
_atom_site_aniso_U_11
_atom_site_aniso_U_22
_atom_site_aniso_U_33
_atom_site_aniso_U_23
_atom_site_aniso_U_13
_atom_site_aniso_U_12
C1 0.0168(18) 0.0176(18) 0.0161(18) 0.0055(15) 0.0056(14) 0.0040(15)
C2 0.035(3) 0.041(3) 0.036(3) 0.013(2) 0.005(2) 0.016(2)
C3 0.032(2) 0.025(2) 0.033(2) 0.0084(18) 0.0115(19) 0.0050(18)
C4 0.027(2) 0.0158(19) 0.028(2) 0.0004(16) 0.0096(17) 0.0025(16)
C5 0.0133(18) 0.0209(19) 0.0182(18) -0.0015(15) 0.0053(15) 0.0004(15)
C6 0.019(2) 0.027(2) 0.020(2) -0.0029(16) 0.0051(16) 0.0017(17)
C7 0.027(2) 0.036(2) 0.028(2) 0.0031(19) 0.0072(18) 0.0087(19)
C8 0.036(3) 0.042(3) 0.027(2) 0.007(2) -0.0001(19) 0.015(2)
C9 0.031(2) 0.037(2) 0.027(2) 0.0114(19) -0.0014(18) 0.0099(19)
C10 0.0207(19) 0.0166(18) 0.0209(19) 0.0006(15) 0.0034(15) 0.0094(15)
C11 0.023(2) 0.0164(19) 0.0197(19) -0.0028(15) 0.0032(16) 0.0055(16)
C12 0.0188(19) 0.0207(19) 0.0152(18) -0.0046(15) 0.0006(15) 0.0049(16)
C13 0.0202(19) 0.0221(19) 0.0125(17) -0.0014(15) 0.0020(14) 0.0097(16)
C14 0.0201(19) 0.0181(18) 0.0152(18) -0.0006(14) 0.0033(15) 0.0063(15)
C15 0.018(2) 0.028(2) 0.025(2) 0.0061(17) 0.0049(16) 0.0049(17)
C16 0.030(2) 0.031(2) 0.0183(19) 0.0072(17) 0.0025(16) 0.0114(18)
C17 0.019(2) 0.033(2) 0.021(2) -0.0048(17) -0.0038(16) 0.0051(17)
C18 0.032(2) 0.016(2) 0.040(2) 0.0013(18) 0.0061(19) 0.0003(17)
C19 0.028(2) 0.025(2) 0.029(2) 0.0078(17) 0.0019(17) 0.0135(18)
N1 0.0277(19) 0.0275(18) 0.0299(19) 0.0151(15) 0.0090(15) 0.0131(15)
N2 0.0221(17) 0.0183(16) 0.0211(17) 0.0008(13) 0.0069(14) 0.0025(13)
N3 0.0186(16) 0.0210(17) 0.0164(15) 0.0024(13) -0.0005(12) 0.0040(13)
F1 0.0252(18) 0.230(6) 0.159(5) 0.163(5) -0.004(2) 0.005(3)
F2 0.147(4) 0.0438(19) 0.0419(19) 0.0085(15) 0.020(2) 0.039(2)
F3 0.0390(19) 0.096(3) 0.150(4) 0.089(3) 0.036(2) 0.0314(19)
F4 0.256(7) 0.050(2) 0.047(2) -0.0085(18) 0.060(3) -0.037(3)
F5 0.0402(16) 0.0469(17) 0.0463(16) 0.0270(14) 0.0009(13) -0.0004(13)
F6 0.0433(16) 0.0407(16) 0.0446(16) 0.0223(13) 0.0103(13) -0.0002(13)
P1 0.0249(6) 0.0301(6) 0.0263(6) 0.0094(5) 0.0040(4) 0.0015(5)
Cl02 0.0202(5) 0.0230(5) 0.0227(5) 0.0007(4) 0.0061(4) 0.0030(4)
Rh1 0.01423(18) 0.01330(18) 0.01360(18) 0.00085(12) 0.00017(12) 0.00411(12)

loop_
_atom_type_symbol
_atom_type_description
_atom_type_scat_dispersion_real
_atom_type_scat_dispersion_imag
_atom_type_scat_source
C C 0.0033 0.0016 'International Tables Vol C Tables 4.2.6.8 and 6.1.1.4'
H H 0.0000 0.0000 'International Tables Vol C Tables 4.2.6.8 and 6.1.1.4'
N N 0.0061 0.0033 'International Tables Vol C Tables 4.2.6.8 and 6.1.1.4'
F F 0.0171 0.0103 'International Tables Vol C Tables 4.2.6.8 and 6.1.1.4'
P P 0.1023 0.0942 'International Tables Vol C Tables 4.2.6.8 and 6.1.1.4'
Cl Cl 0.1484 0.1585 'International Tables Vol C Tables 4.2.6.8 and 6.1.1.4'
Rh Rh -1.1178 0.9187 'International Tables Vol C Tables 4.2.6.8 and 6.1.1.4'

loop_
_geom_angle_atom_site_label_1
_geom_angle_atom_site_label_2
_geom_angle_atom_site_label_3
_geom_angle
N1 C1 N2 104.2(3)
N1 C1 Rh1 141.0(3)
N2 C1 Rh1 114.7(3)
N1 C2 H2A 109.5
N1 C2 H2B 109.5
H2A C2 H2B 109.5
N1 C2 H2C 109.5
H2A C2 H2C 109.5
H2B C2 H2C 109.5
C4 C3 N1 107.8(4)
C4 C3 H3 126.1
N1 C3 H3 126.1
C3 C4 N2 105.6(4)
C3 C4 H4 127.2
N2 C4 H4 127.2
N3 C5 N2 113.3(3)
N3 C5 C6 122.1(4)
N2 C5 C6 124.6(4)
C7 C6 C5 117.6(4)
C7 C6 H6 121.2
C5 C6 H6 121.2
C6 C7 C8 121.3(4)
C6 C7 H7 119.4
C8 C7 H7 119.4
C9 C8 C7 117.0(4)
C9 C8 H8 121.5
C7 C8 H8 121.5
N3 C9 C8 124.1(4)
N3 C9 H9 118.0
C8 C9 H9 118.0
C11 C10 C14 108.1(3)
C11 C10 C19 126.5(4)
C14 C10 C19 125.3(3)
C11 C10 Rh1 70.8(2)
C14 C10 Rh1 67.69(19)
C19 C10 Rh1 130.0(3)
C10 C11 C12 108.2(3)
C10 C11 C18 126.3(4)
C12 C11 C18 125.4(4)
C10 C11 Rh1 72.3(2)
C12 C11 Rh1 68.8(2)
C18 C11 Rh1 126.4(3)
C13 C12 C11 108.0(3)
C13 C12 C17 127.5(4)
C11 C12 C17 124.2(4)
C13 C12 Rh1 71.5(2)
C11 C12 Rh1 72.6(2)
C17 C12 Rh1 126.8(3)
C12 C13 C14 107.6(3)
C12 C13 C16 128.6(4)
C14 C13 C16 123.6(4)
C12 C13 Rh1 70.0(2)
C14 C13 Rh1 69.5(2)
C16 C13 Rh1 129.3(3)
C13 C14 C10 107.7(3)
C13 C14 C15 124.6(3)
C10 C14 C15 126.8(3)
C13 C14 Rh1 71.8(2)
C10 C14 Rh1 73.8(2)
C15 C14 Rh1 128.6(3)
C14 C15 H15A 109.5
C14 C15 H15B 109.5
H15A C15 H15B 109.5
C14 C15 H15C 109.5
H15A C15 H15C 109.5
H15B C15 H15C 109.5
C13 C16 H16A 109.5
C13 C16 H16B 109.5
H16A C16 H16B 109.5
C13 C16 H16C 109.5
H16A C16 H16C 109.5
H16B C16 H16C 109.5
C12 C17 H17A 109.5
C12 C17 H17B 109.5
H17A C17 H17B 109.5
C12 C17 H17C 109.5
H17A C17 H17C 109.5
H17B C17 H17C 109.5
C11 C18 H18A 109.5
C11 C18 H18B 109.5
H18A C18 H18B 109.5
C11 C18 H18C 109.5
H18A C18 H18C 109.5
H18B C18 H18C 109.5
C10 C19 H19A 109.5
C10 C19 H19B 109.5
H19A C19 H19B 109.5
C10 C19 H19C 109.5
H19A C19 H19C 109.5
H19B C19 H19C 109.5
C1 N1 C3 110.6(3)
C1 N1 C2 126.5(4)
C3 N1 C2 123.0(4)
C1 N2 C5 118.7(3)
C1 N2 C4 111.9(3)
C5 N2 C4 129.3(3)
C9 N3 C5 117.9(3)
C9 N3 Rh1 126.0(3)
C5 N3 Rh1 115.9(3)
F1 P1 F4 90.6(4)
F1 P1 F2 90.2(3)
F4 P1 F2 179.1(3)
F1 P1 F3 178.8(3)
F4 P1 F3 90.4(3)
F2 P1 F3 88.8(3)
F1 P1 F5 90.21(19)
F4 P1 F5 89.6(2)
F2 P1 F5 90.85(18)
F3 P1 F5 90.48(17)
F1 P1 F6 89.89(19)
F4 P1 F6 90.56(19)
F2 P1 F6 89.01(17)
F3 P1 F6 89.42(17)
F5 P1 F6 179.83(19)
C1 Rh1 N3 77.34(13)
C1 Rh1 C14 113.71(14)
N3 Rh1 C14 106.51(13)
C1 Rh1 C12 119.37(15)
N3 Rh1 C12 162.89(14)
C14 Rh1 C12 64.80(14)
C1 Rh1 C13 99.89(14)
N3 Rh1 C13 141.27(13)
C14 Rh1 C13 38.66(14)
C12 Rh1 C13 38.41(15)
C1 Rh1 C11 157.83(15)
N3 Rh1 C11 124.82(14)
C14 Rh1 C11 63.97(14)
C12 Rh1 C11 38.60(15)
C13 Rh1 C11 63.92(14)
C1 Rh1 C10 150.99(14)
N3 Rh1 C10 100.30(13)
C14 Rh1 C10 38.56(14)
C12 Rh1 C10 63.46(14)
C13 Rh1 C10 63.67(14)
C11 Rh1 C10 36.89(14)
C1 Rh1 Cl02 87.01(10)
N3 Rh1 Cl02 87.22(9)
C14 Rh1 Cl02 156.92(10)
C12 Rh1 Cl02 96.82(10)
C13 Rh1 Cl02 131.47(10)
C11 Rh1 Cl02 92.99(10)
C10 Rh1 Cl02 121.92(10)

loop_
_geom_bond_atom_site_label_1
_geom_bond_atom_site_label_2
_geom_bond_distance
C1 N1 1.333(5)
C1 N2 1.376(5)
C1 Rh1 2.025(4)
C2 N1 1.437(6)
C2 H2A 0.9600
C2 H2B 0.9600
C2 H2C 0.9600
C3 C4 1.329(6)
C3 N1 1.424(6)
C3 H3 0.9300
C4 N2 1.398(5)
C4 H4 0.9300
C5 N3 1.352(5)
C5 N2 1.383(5)
C5 C6 1.387(6)
C6 C7 1.379(6)
C6 H6 0.9300
C7 C8 1.383(7)
C7 H7 0.9300
C8 C9 1.362(7)
C8 H8 0.9300
C9 N3 1.343(5)
C9 H9 0.9300
C10 C11 1.410(6)
C10 C14 1.452(5)
C10 C19 1.494(5)
C10 Rh1 2.237(4)
C11 C12 1.450(6)
C11 C18 1.496(6)
C11 Rh1 2.218(4)
C12 C13 1.432(6)
C12 C17 1.496(5)
C12 Rh1 2.166(4)
C13 C14 1.437(5)
C13 C16 1.492(5)
C13 Rh1 2.186(4)
C14 C15 1.495(5)
C14 Rh1 2.156(4)
C15 H15A 0.9600
C15 H15B 0.9600
C15 H15C 0.9600
C16 H16A 0.9600
C16 H16B 0.9600
C16 H16C 0.9600
C17 H17A 0.9600
C17 H17B 0.9600
C17 H17C 0.9600
C18 H18A 0.9600
C18 H18B 0.9600
C18 H18C 0.9600
C19 H19A 0.9600
C19 H19B 0.9600
C19 H19C 0.9600
N3 Rh1 2.103(3)
F1 P1 1.554(4)
F2 P1 1.570(3)
F3 P1 1.579(4)
F4 P1 1.557(4)
F5 P1 1.602(3)
F6 P1 1.607(3)
Cl02 Rh1 2.4035(9)

loop_
_geom_torsion_atom_site_label_1
_geom_torsion_atom_site_label_2
_geom_torsion_atom_site_label_3
_geom_torsion_atom_site_label_4
_geom_torsion
N1 C3 C4 N2 0.3(4)
N3 C5 C6 C7 0.4(6)
N2 C5 C6 C7 178.5(4)
C5 C6 C7 C8 -0.6(6)
C6 C7 C8 C9 -0.1(7)
C7 C8 C9 N3 1.2(7)
C14 C10 C11 C12 2.1(4)
C19 C10 C11 C12 -174.3(4)
Rh1 C10 C11 C12 59.7(2)
C14 C10 C11 C18 179.8(4)
C19 C10 C11 C18 3.4(6)
Rh1 C10 C11 C18 -122.6(4)
C14 C10 C11 Rh1 -57.5(2)
C19 C10 C11 Rh1 126.1(4)
C10 C11 C12 C13 1.3(4)
C18 C11 C12 C13 -176.4(4)
Rh1 C11 C12 C13 63.2(2)
C10 C11 C12 C17 175.0(3)
C18 C11 C12 C17 -2.7(6)
Rh1 C11 C12 C17 -123.1(4)
C10 C11 C12 Rh1 -61.9(3)
C18 C11 C12 Rh1 120.4(4)
C11 C12 C13 C14 -4.3(4)
C17 C12 C13 C14 -177.7(3)
Rh1 C12 C13 C14 59.6(2)
C11 C12 C13 C16 171.2(4)
C17 C12 C13 C16 -2.2(6)
Rh1 C12 C13 C16 -124.8(4)
C11 C12 C13 Rh1 -63.9(2)
C17 C12 C13 Rh1 122.7(4)
C12 C13 C14 C10 5.6(4)
C16 C13 C14 C10 -170.2(3)
Rh1 C13 C14 C10 65.5(2)
C12 C13 C14 C15 175.2(3)
C16 C13 C14 C15 -0.5(6)
Rh1 C13 C14 C15 -124.8(4)
C12 C13 C14 Rh1 -59.9(2)
C16 C13 C14 Rh1 124.3(3)
C11 C10 C14 C13 -4.8(4)
C19 C10 C14 C13 171.6(3)
Rh1 C10 C14 C13 -64.2(2)
C11 C10 C14 C15 -174.2(4)
C19 C10 C14 C15 2.3(6)
Rh1 C10 C14 C15 126.4(4)
C11 C10 C14 Rh1 59.4(3)
C19 C10 C14 Rh1 -124.1(4)
N2 C1 N1 C3 1.0(4)
Rh1 C1 N1 C3 177.2(3)
N2 C1 N1 C2 -177.3(4)
Rh1 C1 N1 C2 -1.1(7)
C4 C3 N1 C1 -0.9(5)
C4 C3 N1 C2 177.5(4)
N1 C1 N2 C5 175.1(3)
Rh1 C1 N2 C5 -2.3(4)
N1 C1 N2 C4 -0.9(4)
Rh1 C1 N2 C4 -178.2(2)
N3 C5 N2 C1 3.2(5)
C6 C5 N2 C1 -175.0(3)
N3 C5 N2 C4 178.3(3)
C6 C5 N2 C4 0.1(6)
C3 C4 N2 C1 0.4(4)
C3 C4 N2 C5 -175.0(4)
C8 C9 N3 C5 -1.4(6)
C8 C9 N3 Rh1 -175.9(3)
N2 C5 N3 C9 -177.7(3)
C6 C5 N3 C9 0.6(5)
N2 C5 N3 Rh1 -2.6(4)
C6 C5 N3 Rh1 175.6(3)

loop_
_platon_squeeze_void_nr
_platon_squeeze_void_average_x
_platon_squeeze_void_average_y
_platon_squeeze_void_average_z
_platon_squeeze_void_volume
_platon_squeeze_void_count_electrons
_platon_squeeze_void_content
1 -0.027 0.000 0.500 136 23 ' '
